data_7202482
loop_
_publ_author_name
'Hiraoka, Takashi'
'Fujiwara, Hideki'
'Sugimoto, Toyonari'
'Nakazumi, Hiroyuki'
'Noguchi, Satoru'
'Kuribayashi, Akihiro'
'Ishida, Takekazu'
'Yokogawa, Keiichi'
'Murata, Keizo'
'Mori, Takehiko'
'Aruga-Katori, Hiroko'
'Kimura, Shojiro'
'Hagiwara, Masayuki'

_publ_section_title
;
 Metal?semiconductor structural phase transitions and antiferromagnetic
 orderings in (Benzo-TTFVO)2?MX4 (M = Fe, Ga; X = Cl, Br) salts
;
_journal_issue 17
_journal_name_full 'Journal of Materials Chemistry'
_journal_page_first 1664
_journal_paper_doi 10.1039/b612053a
_journal_volume 17
_journal_year 2007
_chemical_formula_moiety 'C13 H6 Cl2 Ga0.50 O S6 '
_chemical_formula_sum 'C13 H6 Cl2 Ga0.5 O S6'
_chemical_formula_weight 476.32
_space_group_IT_number 15
_symmetry_cell_setting monoclinic
_symmetry_Int_Tables_number 15
_symmetry_space_group_name_Hall '-C 2yc'
_symmetry_space_group_name_H-M 'C 1 2/c 1'
_cell_angle_alpha 90
_cell_angle_beta 105.893(2)
_cell_angle_gamma 90
_cell_formula_units_Z 8
_cell_length_a 38.916(9)
_cell_length_b 6.9981(13)
_cell_length_c 13.017(3)
_cell_measurement_reflns_used 4227
_cell_measurement_temperature 293.1
_cell_measurement_theta_max 27.5
_cell_measurement_theta_min 3.1
_cell_volume 3409.5(13)
_computing_cell_refinement CrystalClear
_computing_data_collection CrystalClear
_computing_data_reduction CrystalStructure
_computing_publication_material 'CrystalStructure Ver. 3.5.1'
_computing_structure_refinement CRYSTALS
_computing_structure_solution SIR92
_diffrn_detector_area_resol_mean 7.31
_diffrn_measured_fraction_theta_full 0.9965
_diffrn_measured_fraction_theta_max 0.9965
_diffrn_measurement_device_type 'Rigaku Mercury'
_diffrn_measurement_method \w
_diffrn_radiation_type 'Mo K\a'
_diffrn_radiation_wavelength 0.7107
_diffrn_reflns_av_R_equivalents 0.053
_diffrn_reflns_limit_h_max 35
_diffrn_reflns_limit_h_min -50
_diffrn_reflns_limit_k_max 8
_diffrn_reflns_limit_k_min -9
_diffrn_reflns_limit_l_max 16
_diffrn_reflns_limit_l_min -16
_diffrn_reflns_number 30952
_diffrn_reflns_theta_full 27.49
_diffrn_reflns_theta_max 27.49
_exptl_absorpt_coefficient_mu 1.884
_exptl_absorpt_correction_type none
_exptl_crystal_colour black
_exptl_crystal_density_diffrn 1.856
_exptl_crystal_density_method 'not measured'
_exptl_crystal_description needle
_exptl_crystal_F_000 1900.00
_exptl_crystal_size_max 0.10
_exptl_crystal_size_mid 0.05
_exptl_crystal_size_min 0.01
_refine_diff_density_max 1.20
_refine_diff_density_min -0.61
_refine_ls_extinction_method none
_refine_ls_goodness_of_fit_ref 1.156
_refine_ls_hydrogen_treatment refall
_refine_ls_number_parameters 210
_refine_ls_number_reflns 1804
_refine_ls_R_factor_gt 0.0560
_refine_ls_shift/su_max 0.0000
_refine_ls_structure_factor_coef F
_refine_ls_weighting_details
;
Chebychev polynomial with 3 parameters (Carruthers & Watkin, 1979)
23.6445 -14.3505 20.8642
;
_refine_ls_weighting_scheme calc
_refine_ls_wR_factor_ref 0.0460
_reflns_number_gt 1804
_reflns_number_total 3903
_reflns_threshold_expression F^2^>2.0\s(F^2^)
_cod_data_source_file b612053a.txt
_cod_data_source_block '__(Benzo-TTFVO)2GaCl4'
_cod_original_cell_volume 3409.4(12)
_cod_original_formula_sum 'C13 H6 Cl2 Ga0.50 O S6 '
_cod_database_code 7202482

loop_
_symmetry_equiv_pos_as_xyz
x,y,z
-x,-y,-z
x+1/2,y+1/2,z
-x+1/2,-y+1/2,-z
-x,y,-z+1/2
x,-y,z+1/2
-x+1/2,y+1/2,-z+1/2
x+1/2,-y+1/2,z+1/2

loop_
_atom_site_label
_atom_site_type_symbol
_atom_site_fract_x
_atom_site_fract_y
_atom_site_fract_z
_atom_site_U_iso_or_equiv
_atom_site_adp_type
_atom_site_occupancy
_atom_site_symmetry_multiplicity
_atom_site_calc_flag
_atom_site_refinement_flags
_atom_site_disorder_assembly
_atom_site_disorder_group
Ga(1) Ga 0.5000 0.4979(2) 0.2500 0.0495(3) Uani 1.00 1 d . . .
Cl(1) Cl 0.46338(7) 0.6749(4) 0.3045(2) 0.1071(8) Uani 1.00 1 d . . .
Cl(2) Cl 0.53091(4) 0.3162(3) 0.3750(2) 0.0809(6) Uani 1.00 1 d . . .
S(1) S 0.20840(3) 0.1376(2) 0.30436(9) 0.0391(3) Uani 1.00 1 d . . .
S(2) S 0.23549(3) 0.1339(2) 0.11437(9) 0.0384(3) Uani 1.00 1 d . . .
S(3) S 0.28594(3) 0.1342(2) 0.45666(9) 0.0386(3) Uani 1.00 1 d . . .
S(4) S 0.31681(3) 0.1276(2) 0.27381(9) 0.0364(3) Uani 1.00 1 d . . .
S(5) S 0.40109(4) 0.1235(2) 0.30370(12) 0.0523(4) Uani 1.00 1 d . . .
S(6) S 0.41504(4) 0.1506(2) 0.53319(12) 0.0554(4) Uani 1.00 1 d . . .
O(1) O 0.35110(10) 0.1484(6) 0.5846(3) 0.0537(12) Uani 1.00 1 d . . .
C(1) C 0.1162(1) 0.1365(8) 0.0709(5) 0.048(2) Uani 1.00 1 d . . .
C(2) C 0.1288(2) 0.1354(8) -0.0202(4) 0.050(2) Uani 1.00 1 d . . .
C(3) C 0.1396(1) 0.1354(8) 0.1712(5) 0.043(1) Uani 1.00 1 d . . .
C(4) C 0.1652(2) 0.1374(8) -0.0096(4) 0.048(2) Uani 1.00 1 d . . .
C(5) C 0.17614(13) 0.1366(7) 0.1816(4) 0.0343(12) Uani 1.00 1 d . . .
C(6) C 0.18888(13) 0.1366(7) 0.0909(4) 0.0343(12) Uani 1.00 1 d . . .
C(7) C 0.24479(13) 0.1339(7) 0.2526(4) 0.0355(12) Uani 1.00 1 d . . .
C(8) C 0.27914(13) 0.1311(7) 0.3192(4) 0.0340(12) Uani 1.00 1 d . . .
C(9) C 0.33377(13) 0.1400(8) 0.4914(4) 0.0368(13) Uani 1.00 1 d . . .
C(10) C 0.34736(13) 0.1358(7) 0.3994(4) 0.0339(12) Uani 1.00 1 d . . .
C(11) C 0.38391(13) 0.1366(8) 0.4123(4) 0.0401(13) Uani 1.00 1 d . . .
C(12) C 0.4449(2) 0.1371(10) 0.3763(6) 0.062(2) Uani 1.00 1 d . . .
C(13) C 0.4517(2) 0.1499(10) 0.4806(6) 0.064(2) Uani 1.00 1 d . . .
H(1) H 0.0912 0.1395 0.0632 0.056 Uiso 1.00 1 c . . .
H(2) H 0.1123 0.1319 -0.0891 0.056 Uiso 1.00 1 c . . .
H(3) H 0.1310 0.1331 0.2328 0.052 Uiso 1.00 1 c . . .
H(4) H 0.1738 0.1403 -0.0712 0.056 Uiso 1.00 1 c . . .
H(5) H 0.4637 0.1349 0.3426 0.077 Uiso 1.00 1 c . . .
H(6) H 0.4754 0.1588 0.5250 0.075 Uiso 1.00 1 c . . .

loop_
_atom_site_aniso_label
_atom_site_aniso_U_11
_atom_site_aniso_U_22
_atom_site_aniso_U_33
_atom_site_aniso_U_12
_atom_site_aniso_U_13
_atom_site_aniso_U_23
Ga(1) 0.0432(5) 0.0568(6) 0.0449(5) 0.0000 0.0062(4) 0.0000
Cl(1) 0.103(2) 0.119(2) 0.103(2) 0.045(2) 0.0354(13) -0.022(1)
Cl(2) 0.0448(9) 0.107(2) 0.0758(11) -0.0038(9) -0.0088(7) 0.0317(11)
S(1) 0.0345(6) 0.0551(8) 0.0298(5) -0.0009(6) 0.0123(5) -0.0009(6)
S(2) 0.0426(7) 0.0431(8) 0.0325(6) 0.0034(6) 0.0152(5) -0.0001(6)
S(3) 0.0366(6) 0.0495(8) 0.0332(6) 0.0001(6) 0.0157(5) -0.0011(6)
S(4) 0.0357(6) 0.0429(7) 0.0333(6) 0.0011(6) 0.0142(5) 0.0015(6)
S(5) 0.0419(7) 0.0635(10) 0.0573(8) -0.0000(7) 0.0235(7) 0.0029(8)
S(6) 0.0421(7) 0.0649(10) 0.0530(8) 0.0032(7) 0.0025(6) -0.0000(8)
O(1) 0.048(2) 0.079(3) 0.033(2) 0.006(2) 0.010(2) -0.001(2)
C(1) 0.037(3) 0.051(3) 0.053(3) -0.002(3) 0.004(2) -0.004(3)
C(2) 0.046(3) 0.053(3) 0.043(3) -0.005(3) -0.003(2) -0.003(3)
C(3) 0.041(3) 0.038(3) 0.051(3) 0.002(3) 0.014(2) -0.005(3)
C(4) 0.057(3) 0.047(3) 0.036(3) 0.001(3) 0.007(2) -0.004(3)
C(5) 0.037(2) 0.028(3) 0.038(2) -0.004(2) 0.010(2) -0.003(2)
C(6) 0.040(3) 0.030(3) 0.035(2) 0.001(2) 0.015(2) -0.005(2)
C(7) 0.039(3) 0.032(3) 0.034(2) 0.002(2) 0.009(2) 0.000(2)
C(8) 0.038(3) 0.029(2) 0.036(2) -0.001(2) 0.013(2) -0.003(2)
C(9) 0.035(2) 0.040(3) 0.039(2) -0.004(2) 0.015(2) -0.003(2)
C(10) 0.035(2) 0.034(3) 0.035(2) 0.000(2) 0.011(2) -0.003(2)
C(11) 0.035(3) 0.040(3) 0.047(3) -0.001(2) 0.015(2) -0.001(3)
C(12) 0.036(3) 0.063(4) 0.094(5) 0.001(3) 0.029(3) 0.011(4)
C(13) 0.030(3) 0.066(4) 0.092(5) -0.005(3) 0.011(3) 0.000(4)

loop_
_atom_type_symbol
_atom_type_description
_atom_type_scat_dispersion_real
_atom_type_scat_dispersion_imag
_atom_type_scat_source
C C 0.003 0.002
;
International Tables for Crystallography
(1992, Vol. C, Tables 4.2.6.8 and 6.1.1.4)
;
H H 0.000 0.000
;
International Tables for Crystallography
(1992, Vol. C, Table 6.1.1.4)
;
Cl Cl 0.148 0.159
;
International Tables for Crystallography
(1992, Vol. C, Tables 4.2.6.8 and 6.1.1.4)
;
Ga Ga 0.231 1.608
;
International Tables for Crystallography
(1992, Vol. C, Tables 4.2.6.8 and 6.1.1.4)
;
O O 0.011 0.006
;
International Tables for Crystallography
(1992, Vol. C, Tables 4.2.6.8 and 6.1.1.4)
;
S S 0.125 0.123
;
International Tables for Crystallography
(1992, Vol. C, Tables 4.2.6.8 and 6.1.1.4)
;

loop_
_geom_angle_atom_site_label_1
_geom_angle_atom_site_label_2
_geom_angle_atom_site_label_3
_geom_angle
_geom_angle_publ_flag
_geom_angle_site_symmetry_1
_geom_angle_site_symmetry_2
_geom_angle_site_symmetry_3
Cl(1) Ga(1) Cl(2) 111.97(9) yes . . .
C(5) S(1) C(7) 96.0(2) yes . . .
C(6) S(2) C(7) 95.3(2) yes . . .
C(8) S(3) C(9) 96.6(2) yes . . .
C(8) S(4) C(10) 95.9(2) yes . . .
C(11) S(5) C(12) 95.5(3) yes . . .
C(11) S(6) C(13) 95.0(3) yes . . .
C(2) C(1) C(3) 120.7(5) yes . . .
C(2) C(1) H(1) 119.7 no . . .
C(3) C(1) H(1) 119.6 no . . .
C(4) C(2) H(2) 120.1 no . . .
C(4) C(2) C(1) 120.0(5) yes . . .
H(2) C(2) C(1) 119.9 no . . .
C(5) C(3) H(3) 120.3 no . . .
C(5) C(3) C(1) 119.1(6) yes . . .
H(3) C(3) C(1) 120.6 no . . .
C(6) C(4) H(4) 120.1 no . . .
C(6) C(4) C(2) 119.6(6) yes . . .
H(4) C(4) C(2) 120.3 no . . .
C(6) C(5) S(1) 116.2(4) yes . . .
C(6) C(5) C(3) 120.4(4) yes . . .
S(1) C(5) C(3) 123.4(4) yes . . .
S(2) C(6) C(4) 123.8(5) yes . . .
S(2) C(6) C(5) 116.1(3) yes . . .
C(4) C(6) C(5) 120.0(5) yes . . .
C(8) C(7) S(1) 120.8(4) yes . . .
C(8) C(7) S(2) 122.9(4) yes . . .
S(1) C(7) S(2) 116.4(3) yes . . .
S(3) C(8) S(4) 116.7(3) yes . . .
S(3) C(8) C(7) 119.7(4) yes . . .
S(4) C(8) C(7) 123.6(4) yes . . .
C(10) C(9) S(3) 112.6(3) yes . . .
C(10) C(9) O(1) 127.0(5) yes . . .
S(3) C(9) O(1) 120.4(4) yes . . .
C(11) C(10) S(4) 121.9(4) yes . . .
C(11) C(10) C(9) 120.0(4) yes . . .
S(4) C(10) C(9) 118.1(4) yes . . .
S(5) C(11) S(6) 115.0(3) yes . . .
S(5) C(11) C(10) 121.1(4) yes . . .
S(6) C(11) C(10) 123.9(4) yes . . .
C(13) C(12) H(5) 121.2 no . . .
C(13) C(12) S(5) 117.5(6) yes . . .
H(5) C(12) S(5) 121.4 no . . .
H(6) C(13) S(6) 121.7 no . . .
H(6) C(13) C(12) 121.3 no . . .
S(6) C(13) C(12) 117.0(5) yes . . .

loop_
_geom_bond_atom_site_label_1
_geom_bond_atom_site_label_2
_geom_bond_distance
_geom_bond_publ_flag
_geom_bond_site_symmetry_1
_geom_bond_site_symmetry_2
Ga(1) Cl(1) 2.150(3) yes . .
Ga(1) Cl(2) 2.154(2) yes . .
S(1) C(5) 1.741(4) yes . .
S(1) C(7) 1.727(6) yes . .
S(2) C(6) 1.755(5) yes . .
S(2) C(7) 1.735(5) yes . .
S(3) C(8) 1.735(5) yes . .
S(3) C(9) 1.792(5) yes . .
S(4) C(8) 1.724(6) yes . .
S(4) C(10) 1.740(4) yes . .
S(5) C(11) 1.724(6) yes . .
S(5) C(12) 1.711(6) yes . .
S(6) C(11) 1.706(5) yes . .
S(6) C(13) 1.742(8) yes . .
O(1) C(9) 1.218(6) yes . .
C(1) C(2) 1.402(9) yes . .
C(1) C(3) 1.371(7) yes . .
C(1) H(1) 0.950 no . .
C(2) C(4) 1.384(9) yes . .
C(2) H(2) 0.950 no . .
C(3) C(5) 1.392(8) yes . .
C(3) H(3) 0.950 no . .
C(4) C(6) 1.379(6) yes . .
C(4) H(4) 0.950 no . .
C(5) C(6) 1.401(8) yes . .
C(7) C(8) 1.380(6) yes . .
C(9) C(10) 1.435(8) yes . .
C(10) C(11) 1.386(7) yes . .
C(12) C(13) 1.31(1) yes . .
C(12) H(5) 0.95 no . .
C(13) H(6) 0.950 no . .

loop_
_geom_contact_atom_site_label_1
_geom_contact_atom_site_label_2
_geom_contact_distance
_geom_contact_publ_flag
_geom_contact_site_symmetry_1
_geom_contact_site_symmetry_2
Cl(1) Cl(1) 3.515(4) yes . 65502
Cl(1) Cl(2) 3.568(3) yes . 55501
Cl(1) Cl(2) 3.478(3) yes . 65502
Cl(1) C(1) 3.879(7) yes . 55506
Cl(1) C(12) 3.496(7) yes . 56501
Cl(2) Cl(1) 3.568(3) yes . 55501
Cl(2) Cl(1) 3.478(3) yes . 65502
Cl(2) Cl(2) 3.477(2) yes . 65502
Cl(2) C(1) 3.605(5) yes . 55508
Cl(2) C(2) 3.693(6) yes . 55508
Cl(2) C(12) 3.578(7) yes . 55501
Cl(2) C(12) 3.852(9) yes . 65502
Cl(2) C(13) 3.883(8) yes . 55501
S(1) S(2) 2.942(2) yes . 55501
S(1) S(3) 3.124(1) yes . 55501
S(1) S(4) 3.767(2) yes . 54506
S(1) S(4) 3.635(2) yes . 55506
S(1) C(3) 2.764(5) yes . 55501
S(1) C(4) 3.825(6) yes . 55504
S(1) C(6) 2.673(5) yes . 55501
S(1) C(8) 2.707(5) yes . 55501
S(1) C(8) 3.896(5) yes . 55506
S(2) S(1) 2.942(2) yes . 55501
S(2) S(2) 3.824(2) yes . 55507
S(2) S(3) 3.654(2) yes . 54506
S(2) S(3) 3.659(2) yes . 55506
S(2) S(4) 3.275(1) yes . 55501
S(2) C(4) 2.771(6) yes . 55501
S(2) C(5) 2.685(6) yes . 55501
S(2) C(7) 3.886(5) yes . 54506
S(2) C(7) 3.887(5) yes . 55506
S(2) C(8) 2.741(4) yes . 55501
S(2) C(8) 3.704(5) yes . 54506
S(2) C(8) 3.667(5) yes . 55506
S(3) S(1) 3.124(1) yes . 55501
S(3) S(2) 3.714(2) yes . 55504
S(3) S(2) 3.659(2) yes . 54506
S(3) S(2) 3.654(2) yes . 55506
S(3) S(4) 2.946(2) yes . 55501
S(3) O(1) 2.627(4) yes . 55501
S(3) C(6) 3.715(5) yes . 54506
S(3) C(6) 3.746(5) yes . 55506
S(3) C(7) 2.700(4) yes . 55501
S(3) C(9) 1.792(5) yes . 55501
S(3) C(10) 2.691(6) yes . 55501
S(4) S(1) 3.635(2) yes . 54506
S(4) S(1) 3.767(2) yes . 55506
S(4) S(2) 3.275(1) yes . 55501
S(4) S(3) 2.946(2) yes . 55501
S(4) S(5) 3.195(2) yes . 55501
S(4) C(3) 3.820(5) yes . 54506
S(4) C(5) 3.483(5) yes . 54506
S(4) C(5) 3.608(5) yes . 55506
S(4) C(6) 3.895(5) yes . 54506
S(4) C(7) 2.740(5) yes . 55501
S(4) C(9) 2.728(5) yes . 55501
S(4) C(11) 2.737(5) yes . 55501
S(5) S(4) 3.195(2) yes . 55501
S(5) S(6) 2.892(2) yes . 55501
S(5) C(3) 3.816(6) yes . 54506
S(5) C(10) 2.713(6) yes . 55501
S(5) C(13) 2.593(7) yes . 55501
S(6) Cl(1) 3.724(3) yes . 56504
S(6) S(5) 2.892(2) yes . 55501
S(6) O(1) 2.748(4) yes . 55501
S(6) C(1) 3.738(6) yes . 55506
S(6) C(2) 3.780(6) yes . 55506
S(6) C(9) 3.060(5) yes . 55501
S(6) C(10) 2.733(5) yes . 55501
S(6) C(12) 2.614(9) yes . 55501
O(1) S(3) 2.627(4) yes . 55501
O(1) S(4) 3.657(4) yes . 55504
O(1) S(5) 3.535(4) yes . 55504
O(1) S(6) 2.748(4) yes . 55501
O(1) C(2) 3.817(7) yes . 54506
O(1) C(2) 3.645(7) yes . 55506
O(1) C(4) 3.715(7) yes . 54506
O(1) C(4) 3.567(7) yes . 55506
O(1) C(8) 3.807(5) yes . 55501
O(1) C(10) 2.377(6) yes . 55501
O(1) C(11) 2.870(7) yes . 55501
C(1) Cl(1) 3.879(7) yes . 54506
C(1) S(6) 3.738(6) yes . 54506
C(1) C(4) 2.413(9) yes . 55501
C(1) C(5) 2.382(7) yes . 55501
C(1) C(6) 2.768(8) yes . 55501
C(1) C(10) 3.760(8) yes . 54506
C(1) C(10) 3.751(8) yes . 55506
C(1) C(11) 3.505(8) yes . 54506
C(1) C(11) 3.507(8) yes . 55506
C(2) S(6) 3.780(6) yes . 54506
C(2) O(1) 3.645(7) yes . 54506
C(2) O(1) 3.817(7) yes . 55506
C(2) C(3) 2.410(8) yes . 55501
C(2) C(5) 2.765(7) yes . 55501
C(2) C(6) 2.389(7) yes . 55501
C(2) C(9) 3.739(8) yes . 54506
C(2) C(9) 3.800(8) yes . 55506
C(2) C(10) 3.841(8) yes . 54506
C(2) C(10) 3.847(8) yes . 55506
C(2) C(11) 3.844(8) yes . 54506
C(2) C(11) 3.860(8) yes . 55506
C(3) S(1) 2.764(5) yes . 55501
C(3) S(4) 3.820(5) yes . 55506
C(3) S(5) 3.816(6) yes . 55506
C(3) C(2) 2.410(8) yes . 55501
C(3) C(4) 2.796(9) yes . 55501
C(3) C(6) 2.424(8) yes . 55501
C(3) C(10) 3.686(7) yes . 54506
C(3) C(10) 3.691(7) yes . 55506
C(3) C(11) 3.695(8) yes . 54506
C(3) C(11) 3.711(8) yes . 55506
C(4) S(2) 2.771(6) yes . 55501
C(4) O(1) 3.567(7) yes . 54506
C(4) O(1) 3.715(7) yes . 55506
C(4) C(1) 2.413(9) yes . 55501
C(4) C(3) 2.796(9) yes . 55501
C(4) C(5) 2.408(7) yes . 55501
C(4) C(9) 3.488(8) yes . 54506
C(4) C(9) 3.525(8) yes . 55506
C(4) C(10) 3.873(8) yes . 54506
C(4) C(10) 3.852(8) yes . 55506
C(5) S(2) 2.685(6) yes . 55501
C(5) S(4) 3.608(5) yes . 54506
C(5) S(4) 3.483(5) yes . 55506
C(5) C(1) 2.382(7) yes . 55501
C(5) C(2) 2.765(7) yes . 55501
C(5) C(4) 2.408(7) yes . 55501
C(5) C(7) 2.577(7) yes . 55501
C(5) C(8) 3.875(7) yes . 55506
C(5) C(10) 3.702(7) yes . 54506
C(5) C(10) 3.691(7) yes . 55506
C(6) S(1) 2.673(5) yes . 55501
C(6) S(3) 3.746(5) yes . 54506
C(6) S(3) 3.715(5) yes . 55506
C(6) S(4) 3.895(5) yes . 55506
C(6) C(1) 2.768(8) yes . 55501
C(6) C(2) 2.389(7) yes . 55501
C(6) C(3) 2.424(8) yes . 55501
C(6) C(7) 2.580(6) yes . 55501
C(6) C(8) 3.826(7) yes . 54506
C(6) C(8) 3.754(7) yes . 55506
C(6) C(9) 3.672(7) yes . 54506
C(6) C(9) 3.717(7) yes . 55506
C(6) C(10) 3.793(7) yes . 54506
C(6) C(10) 3.782(7) yes . 55506
C(7) S(2) 3.887(5) yes . 54506
C(7) S(2) 3.886(5) yes . 55506
C(7) S(3) 2.700(4) yes . 55501
C(7) S(4) 2.740(5) yes . 55501
C(7) C(5) 2.577(7) yes . 55501
C(7) C(6) 2.580(6) yes . 55501
C(7) C(7) 3.525(7) yes . 54506
C(7) C(7) 3.525(7) yes . 55506
C(7) C(8) 3.694(7) yes . 54506
C(7) C(8) 3.656(7) yes . 55506
C(8) S(1) 2.707(5) yes . 55501
C(8) S(1) 3.896(5) yes . 54506
C(8) S(2) 2.741(4) yes . 55501
C(8) S(2) 3.667(5) yes . 54506
C(8) S(2) 3.704(5) yes . 55506
C(8) O(1) 3.807(5) yes . 55501
C(8) C(5) 3.875(7) yes . 54506
C(8) C(6) 3.754(7) yes . 54506
C(8) C(6) 3.826(7) yes . 55506
C(8) C(7) 3.656(7) yes . 54506
C(8) C(7) 3.694(7) yes . 55506
C(8) C(9) 2.634(6) yes . 55501
C(8) C(10) 2.573(7) yes . 55501
C(9) S(3) 1.792(5) yes . 55501
C(9) S(4) 2.728(5) yes . 55501
C(9) S(6) 3.060(5) yes . 55501
C(9) C(2) 3.800(8) yes . 54506
C(9) C(2) 3.739(8) yes . 55506
C(9) C(4) 3.525(8) yes . 54506
C(9) C(4) 3.488(8) yes . 55506
C(9) C(6) 3.717(7) yes . 54506
C(9) C(6) 3.672(7) yes . 55506
C(9) C(8) 2.634(6) yes . 55501
C(9) C(11) 2.443(8) yes . 55501
C(10) S(3) 2.691(6) yes . 55501
C(10) S(5) 2.713(6) yes . 55501
C(10) S(6) 2.733(5) yes . 55501
C(10) O(1) 2.377(6) yes . 55501
C(10) C(1) 3.751(8) yes . 54506
C(10) C(1) 3.760(8) yes . 55506
C(10) C(2) 3.847(8) yes . 54506
C(10) C(2) 3.841(8) yes . 55506
C(10) C(3) 3.691(7) yes . 54506
C(10) C(3) 3.686(7) yes . 55506
C(10) C(4) 3.852(8) yes . 54506
C(10) C(4) 3.873(8) yes . 55506
C(10) C(5) 3.691(7) yes . 54506
C(10) C(5) 3.702(7) yes . 55506
C(10) C(6) 3.782(7) yes . 54506
C(10) C(6) 3.793(7) yes . 55506
C(10) C(8) 2.573(7) yes . 55501
C(10) C(12) 3.890(8) yes . 55501
C(11) S(4) 2.737(5) yes . 55501
C(11) O(1) 2.870(7) yes . 55501
C(11) C(1) 3.507(8) yes . 54506
C(11) C(1) 3.505(8) yes . 55506
C(11) C(2) 3.860(8) yes . 54506
C(11) C(2) 3.844(8) yes . 55506
C(11) C(3) 3.711(8) yes . 54506
C(11) C(3) 3.695(8) yes . 55506
C(11) C(9) 2.443(8) yes . 55501
C(11) C(12) 2.542(9) yes . 55501
C(11) C(13) 2.543(8) yes . 55501
C(12) Cl(1) 3.496(7) yes . 54501
C(12) Cl(2) 3.578(7) yes . 55501
C(12) Cl(2) 3.852(9) yes . 65502
C(12) S(6) 2.614(9) yes . 55501
C(12) C(10) 3.890(8) yes . 55501
C(12) C(11) 2.542(9) yes . 55501
C(13) Cl(2) 3.883(8) yes . 55501
C(13) S(5) 2.593(7) yes . 55501
C(13) C(11) 2.543(8) yes . 55501
